data_7026635
loop_
_publ_author_name
'Bel\'en Lago, Ana'
'Amoedo, Almudena'
'Carballo, Rosa'
'Garc\'ia-Mart\'inez, Emilia'
'V\'azquez-L\'opez, Ezequiel M'

_publ_section_title
;
 Metal coordination and in situ S-C bond cleavage of the
 bis(2-pyridylthio)methane ligand.
;
_journal_issue 42
_journal_name_full 'Dalton transactions (Cambridge, England : 2003)'
_journal_page_first 10076
_journal_page_last 10087
_journal_paper_doi 10.1039/c0dt00560f
_journal_volume 39
_journal_year 2010
_chemical_formula_sum 'C11 H12 Cl2 Co N2 O S2'
_chemical_formula_weight 382.18
_chemical_name_systematic
;
?
;
_space_group_IT_number 15
_symmetry_cell_setting monoclinic
_symmetry_space_group_name_Hall '-C 2yc'
_symmetry_space_group_name_H-M 'C 1 2/c 1'
_atom_sites_solution_hydrogens geom
_atom_sites_solution_primary direct
_atom_sites_solution_secondary difmap
_audit_creation_method SHELXL-97
_cell_angle_alpha 90.00
_cell_angle_beta 103.6077(12)
_cell_angle_gamma 90.00
_cell_formula_units_Z 4
_cell_length_a 10.0433(3)
_cell_length_b 10.9345(4)
_cell_length_c 14.3021(4)
_cell_measurement_temperature 293(2)
_cell_volume 1526.55(8)
_computing_cell_refinement 'Bruker SMART'
_computing_data_collection 'Bruker SMART'
_computing_data_reduction 'Bruker SHELXTL'
_computing_molecular_graphics 'ORTEPIII, PLATON'
_computing_publication_material 'Bruker SHELX97'
_computing_structure_refinement 'SHELXL-97 (Sheldrick, 1997)'
_computing_structure_solution 'SHELXS-97 (Sheldrick, 1990)'
_diffrn_ambient_temperature 293(2)
_diffrn_measured_fraction_theta_full 0.996
_diffrn_measured_fraction_theta_max 0.996
_diffrn_measurement_device_type 'CCD area detector'
_diffrn_measurement_method 'phi and omega scans'
_diffrn_radiation_monochromator graphite
_diffrn_radiation_source 'fine-focus sealed tube'
_diffrn_radiation_type MoK\a
_diffrn_radiation_wavelength 0.71073
_diffrn_reflns_av_R_equivalents 0.0288
_diffrn_reflns_av_sigmaI/netI 0.0335
_diffrn_reflns_limit_h_max 13
_diffrn_reflns_limit_h_min -13
_diffrn_reflns_limit_k_max 14
_diffrn_reflns_limit_k_min -14
_diffrn_reflns_limit_l_max 19
_diffrn_reflns_limit_l_min -9
_diffrn_reflns_number 5583
_diffrn_reflns_theta_full 28.32
_diffrn_reflns_theta_max 28.32
_diffrn_reflns_theta_min 2.80
_exptl_absorpt_coefficient_mu 1.739
_exptl_absorpt_correction_T_max 1.0000
_exptl_absorpt_correction_T_min 0.6465
_exptl_absorpt_correction_type multi-scan
_exptl_crystal_colour blue
_exptl_crystal_density_diffrn 1.663
_exptl_crystal_density_method 'not measured'
_exptl_crystal_description prism
_exptl_crystal_F_000 772
_exptl_crystal_size_max .25
_exptl_crystal_size_mid .20
_exptl_crystal_size_min .10
_refine_diff_density_max 0.309
_refine_diff_density_min -0.381
_refine_diff_density_rms 0.061
_refine_ls_extinction_method none
_refine_ls_goodness_of_fit_ref 1.043
_refine_ls_hydrogen_treatment constr
_refine_ls_matrix_type full
_refine_ls_number_parameters 88
_refine_ls_number_reflns 1894
_refine_ls_number_restraints 0
_refine_ls_restrained_S_all 1.043
_refine_ls_R_factor_all 0.0440
_refine_ls_R_factor_gt 0.0324
_refine_ls_shift/su_max 0.000
_refine_ls_shift/su_mean 0.000
_refine_ls_structure_factor_coef Fsqd
_refine_ls_weighting_details 'calc w=1/[\s^2^(Fo^2^)+(0.0386P)^2^+0.9793P] where P=(Fo^2^+2Fc^2^)/3'
_refine_ls_weighting_scheme calc
_refine_ls_wR_factor_gt 0.0772
_refine_ls_wR_factor_ref 0.0822
_reflns_number_gt 1549
_reflns_number_total 1894
_reflns_threshold_expression >2sigma(I)
_cod_data_source_file c0dt00560f.txt
_cod_data_source_block 1
_cod_original_sg_symbol_H-M 'C 2/c'
_cod_database_code 7026635

loop_
_symmetry_equiv_pos_as_xyz
'x, y, z'
'-x, y, -z+1/2'
'x+1/2, y+1/2, z'
'-x+1/2, y+1/2, -z+1/2'
'-x, -y, -z'
'x, -y, z-1/2'
'-x+1/2, -y+1/2, -z'
'x+1/2, -y+1/2, z-1/2'

loop_
_atom_site_label
_atom_site_type_symbol
_atom_site_fract_x
_atom_site_fract_y
_atom_site_fract_z
_atom_site_U_iso_or_equiv
_atom_site_adp_type
_atom_site_occupancy
_atom_site_symmetry_multiplicity
_atom_site_calc_flag
_atom_site_refinement_flags
Co1 Co 0.0000 0.15760(4) 0.2500 0.03155(13) Uani 1 2 d S
Cl1 Cl 0.13600(6) 0.27694(6) 0.18210(5) 0.04846(17) Uani 1 1 d .
S1 S -0.06462(6) -0.09359(5) 0.33712(4) 0.04074(16) Uani 1 1 d .
N1 N 0.12909(17) 0.07514(16) 0.36443(13) 0.0342(4) Uani 1 1 d .
C1 C 0.0000 -0.1818(3) 0.2500 0.0395(7) Uani 1 2 d S
H1A H -0.0730 -0.2343 0.2155 0.047 Uiso 0.50 1 calc PR
H1B H 0.0730 -0.2343 0.2845 0.047 Uiso 0.50 1 calc PR
C2 C 0.0926(2) -0.0295(2) 0.40097(16) 0.0350(5) Uani 1 1 d .
C3 C 0.1705(3) -0.0830(2) 0.48302(18) 0.0480(6) Uani 1 1 d .
H3 H 0.1421 -0.1551 0.5068 0.058 Uiso 1 1 calc R
C4 C 0.2906(3) -0.0277(3) 0.5290(2) 0.0583(7) Uani 1 1 d .
H4 H 0.3443 -0.0614 0.5851 0.070 Uiso 1 1 calc R
C5 C 0.3310(3) 0.0778(3) 0.4917(2) 0.0557(7) Uani 1 1 d .
H5 H 0.4130 0.1157 0.5214 0.067 Uiso 1 1 calc R
C6 C 0.2482(2) 0.1267(2) 0.40978(19) 0.0459(6) Uani 1 1 d .
H6 H 0.2757 0.1984 0.3848 0.055 Uiso 1 1 calc R
O1 O 0.0000 0.5282(3) 0.2500 0.1084(14) Uani 1 2 d S
H1 H 0.0838 0.4810 0.2650 0.130 Uiso 1 1 d .

loop_
_atom_site_aniso_label
_atom_site_aniso_U_11
_atom_site_aniso_U_22
_atom_site_aniso_U_33
_atom_site_aniso_U_23
_atom_site_aniso_U_13
_atom_site_aniso_U_12
Co1 0.0297(2) 0.0316(2) 0.0325(2) 0.000 0.00574(16) 0.000
Cl1 0.0481(3) 0.0515(4) 0.0475(4) 0.0046(3) 0.0147(3) -0.0133(3)
S1 0.0371(3) 0.0412(3) 0.0480(3) 0.0019(3) 0.0181(2) -0.0060(2)
N1 0.0328(8) 0.0332(9) 0.0351(10) 0.0003(8) 0.0052(7) -0.0013(7)
C1 0.0419(16) 0.0256(15) 0.051(2) 0.000 0.0104(15) 0.000
C2 0.0373(10) 0.0349(11) 0.0350(11) 0.0013(9) 0.0128(9) 0.0035(9)
C3 0.0607(15) 0.0475(15) 0.0373(13) 0.0089(11) 0.0143(11) 0.0118(12)
C4 0.0627(17) 0.0683(19) 0.0375(13) 0.0002(13) -0.0013(12) 0.0207(15)
C5 0.0429(13) 0.0657(19) 0.0506(15) -0.0122(14) -0.0045(11) 0.0019(13)
C6 0.0402(12) 0.0455(13) 0.0482(14) -0.0016(11) 0.0027(11) -0.0051(10)
O1 0.145(4) 0.055(2) 0.099(3) 0.000 -0.024(3) 0.000

loop_
_atom_type_symbol
_atom_type_description
_atom_type_scat_dispersion_real
_atom_type_scat_dispersion_imag
_atom_type_scat_source
C C 0.0033 0.0016 'International Tables Vol C Tables 4.2.6.8 and 6.1.1.4'
H H 0.0000 0.0000 'International Tables Vol C Tables 4.2.6.8 and 6.1.1.4'
N N 0.0061 0.0033 'International Tables Vol C Tables 4.2.6.8 and 6.1.1.4'
S S 0.1246 0.1234 'International Tables Vol C Tables 4.2.6.8 and 6.1.1.4'
Cl Cl 0.1484 0.1585 'International Tables Vol C Tables 4.2.6.8 and 6.1.1.4'
Co Co 0.3494 0.9721 'International Tables Vol C Tables 4.2.6.8 and 6.1.1.4'
O O 0.0106 0.0060 'International Tables Vol C Tables 4.2.6.8 and 6.1.1.4'

loop_
_geom_angle_atom_site_label_1
_geom_angle_atom_site_label_2
_geom_angle_atom_site_label_3
_geom_angle
_geom_angle_site_symmetry_1
_geom_angle_site_symmetry_3
N1 Co1 N1 127.62(10) 2 .
N1 Co1 Cl1 104.11(5) 2 .
N1 Co1 Cl1 105.34(5) . .
N1 Co1 Cl1 105.34(5) 2 2
N1 Co1 Cl1 104.11(5) . 2
Cl1 Co1 Cl1 109.69(4) . 2
N1 Co1 S1 77.34(5) 2 .
N1 Co1 S1 56.54(5) . .
Cl1 Co1 S1 150.89(2) . .
Cl1 Co1 S1 97.57(2) 2 .
C2 S1 C1 98.34(8) . .
C2 S1 Co1 67.49(7) . .
C1 S1 Co1 92.97(8) . .
C6 N1 C2 117.6(2) . .
C6 N1 Co1 121.78(16) . .
C2 N1 Co1 120.48(14) . .
C6 N1 N1 142.51(16) . 2
C2 N1 N1 98.43(13) . 2
Co1 N1 N1 26.19(5) . 2
S1 C1 S1 115.69(17) . 2
N1 C2 C3 122.7(2) . .
N1 C2 S1 115.33(16) . .
C3 C2 S1 122.01(19) . .
C4 C3 C2 118.8(3) . .
C3 C4 C5 119.4(2) . .
C4 C5 C6 118.9(2) . .
N1 C6 C5 122.6(2) . .

loop_
_geom_bond_atom_site_label_1
_geom_bond_atom_site_label_2
_geom_bond_distance
_geom_bond_site_symmetry_2
Co1 N1 2.0430(18) 2
Co1 N1 2.0430(18) .
Co1 Cl1 2.2662(6) .
Co1 Cl1 2.2662(6) 2
Co1 S1 3.1461(7) .
S1 C2 1.771(2) .
S1 C1 1.8123(17) .
N1 C6 1.343(3) .
N1 C2 1.344(3) .
N1 N1 3.667(4) 2
C1 S1 1.8123(17) 2
C2 C3 1.378(3) .
C3 C4 1.371(4) .
C4 C5 1.372(4) .
C5 C6 1.376(4) .

loop_
_geom_hbond_atom_site_label_D
_geom_hbond_atom_site_label_H
_geom_hbond_atom_site_label_A
_geom_hbond_distance_DH
_geom_hbond_distance_HA
_geom_hbond_distance_DA
_geom_hbond_angle_DHA
_geom_hbond_site_symmetry_A
O1 H1 Cl1 0.97 2.64 3.314(3) 127 .
C4 H4 O1 0.93 2.53 3.359(3) 148.4 7_556
C1 H1A Cl1 0.97 2.85 3.5834(7) 133.0 3_445
C6 H6 S1 0.93 2.95 3.859(3) 164.7 3

loop_
_geom_torsion_atom_site_label_1
_geom_torsion_atom_site_label_2
_geom_torsion_atom_site_label_3
_geom_torsion_atom_site_label_4
_geom_torsion
_geom_torsion_site_symmetry_1
_geom_torsion_site_symmetry_2
_geom_torsion_site_symmetry_3
_geom_torsion_site_symmetry_4
N1 Co1 N1 C2 -35.78(15) 2 . . .
Co1 N1 C2 S1 5.0(2) . . . .
N1 C2 S1 C1 86.74(18) . . . .
C2 S1 C1 S1 -67.67(7) . . . 2
S1 C1 S1 C2 -67.67(7) . . 2 2
C1 S1 C2 N1 86.74(18) . 2 2 2
S1 C2 N1 Co1 5.0(2) 2 2 2 .
C2 N1 Co1 N1 -35.78(15) 2 2 . .
